data_4329174
loop_
_publ_author_name
'Peihua Zhu'
'Xiuwen Zhang'
'Hailong Wang'
'Yuexing Zhang'
'Yongzhong Bian'
'Jianzhuang Jiang'

_publ_contact_author_address
; 
Department of Chemistry, University of
 Science and Technology Beijing, Beijing 
100083, China 
;
_publ_contact_author_name 'Jianzhuang Jiang'
_publ_section_title
;
 Ferrocene-Decorated (Phthalocyaninato)(Porphyrinato) Double- and
 Triple-Decker Rare Earth Complexes: Synthesis, Structure, and
 Electrochemical Properties
;
_journal_name_full 'Inorganic Chemistry'
_journal_page_first 5651
_journal_page_last 5659
_journal_paper_doi 10.1021/ic202613r
_journal_volume 51
_journal_year 2012
_chemical_formula_sum 'C75 H51 Cl3 Fe2 Lu N12 O'
_chemical_formula_weight 1529.25
_chemical_name_systematic
;
 ?
;
_space_group_IT_number 13
_symmetry_cell_setting monoclinic
_symmetry_space_group_name_Hall '-P 2yc'
_symmetry_space_group_name_H-M 'P 1 2/c 1'
_atom_sites_solution_hydrogens geom
_atom_sites_solution_primary direct
_atom_sites_solution_secondary difmap
_audit_creation_method SHELXL-97
_cell_angle_alpha 90.00
_cell_angle_beta 101.4450(10)
_cell_angle_gamma 90.00
_cell_formula_units_Z 4
_cell_length_a 19.4185(3)
_cell_length_b 18.8442(3)
_cell_length_c 17.3971(2)
_cell_measurement_reflns_used 10703
_cell_measurement_temperature 120(2)
_cell_measurement_theta_max 63.80
_cell_measurement_theta_min 3.11
_cell_volume 6239.47(16)
_computing_cell_refinement
;CrysAlisPro, Oxford Diffraction Ltd., 
Version 1.171.34.40 (release 27-08-2010 CrysAlis171 .NET) 
(compiled Aug 27 2010,11:50:40) 
;
_computing_data_collection
; 
CrysAlisPro, Oxford Diffraction Ltd., 
Version 1.171.34.40 (release 27-08-2010 CrysAlis171 .NET) 
(compiled Aug 27 2010,11:50:40) 
;
_computing_data_reduction
; 
CrysAlisPro, Oxford Diffraction Ltd., 
Version 1.171.34.40 (release 27-08-2010 CrysAlis171 .NET) 
(compiled Aug 27 2010,11:50:40) 
;
_computing_molecular_graphics 'Bruker SHELXTL'
_computing_publication_material 'Bruker SHELXTL'
_computing_structure_refinement 'SHELXL-97 (Sheldrick, 1997)'
_computing_structure_solution 'SHELXS-97 (Sheldrick, 2008)'
_diffrn_ambient_temperature 120(2)
_diffrn_detector_area_resol_mean 16.2141
_diffrn_measured_fraction_theta_full 0.993
_diffrn_measured_fraction_theta_max 0.993
_diffrn_measurement_device_type 'Xcalibur, Eos, Gemini'
_diffrn_measurement_method '\w scans'
_diffrn_radiation_monochromator graphite
_diffrn_radiation_source 'fine-focus sealed tube'
_diffrn_radiation_type CuK\a
_diffrn_radiation_wavelength 1.54184
_diffrn_reflns_av_R_equivalents 0.0301
_diffrn_reflns_av_sigmaI/netI 0.0423
_diffrn_reflns_limit_h_max 19
_diffrn_reflns_limit_h_min -21
_diffrn_reflns_limit_k_max 18
_diffrn_reflns_limit_k_min -21
_diffrn_reflns_limit_l_max 18
_diffrn_reflns_limit_l_min -19
_diffrn_reflns_number 18946
_diffrn_reflns_theta_full 60.00
_diffrn_reflns_theta_max 60.00
_diffrn_reflns_theta_min 3.50
_diffrn_standards_interval_count 0
_diffrn_standards_interval_time 0
_diffrn_standards_number 0
_exptl_absorpt_coefficient_mu 8.262
_exptl_absorpt_correction_T_max 0.835
_exptl_absorpt_correction_T_min 0.762
_exptl_absorpt_correction_type multi-scan
_exptl_absorpt_process_details
; 
CrysAlisPro, Oxford Diffraction Ltd., 
Version 1.171.34.40 (release 27-08-2010 CrysAlis171 .NET) 
(compiled Aug 27 2010,11:50:40) 
empirical absorption correction using spherical harmonics, 
 implemented in SCALE3 ABSPACK scaling algorithm. 
;
_exptl_crystal_colour black
_exptl_crystal_density_diffrn 1.622
_exptl_crystal_description block
_exptl_crystal_F_000 3044
_exptl_crystal_size_max 0.18
_exptl_crystal_size_mid 0.14
_exptl_crystal_size_min 0.1
_refine_diff_density_max 1.984
_refine_diff_density_min -1.368
_refine_diff_density_rms 0.149
_refine_ls_extinction_method none
_refine_ls_goodness_of_fit_ref 1.056
_refine_ls_hydrogen_treatment constr
_refine_ls_matrix_type full
_refine_ls_number_parameters 875
_refine_ls_number_reflns 9211
_refine_ls_number_restraints 46
_refine_ls_restrained_S_all 1.056
_refine_ls_R_factor_all 0.0711
_refine_ls_R_factor_gt 0.0585
_refine_ls_shift/su_max 0.001
_refine_ls_shift/su_mean 0.000
_refine_ls_structure_factor_coef Fsqd
_refine_ls_weighting_details 'calc w=1/[\s^2^(Fo^2^)+(0.1026P)^2^+31.3964P] where P=(Fo^2^+2Fc^2^)/3'
_refine_ls_weighting_scheme calc
_refine_ls_wR_factor_gt 0.1664
_refine_ls_wR_factor_ref 0.1781
_reflns_number_gt 7618
_reflns_number_total 9211
_reflns_threshold_expression >2sigma(I)
_cod_data_source_file ic202613r_si_002_1.cif
_cod_data_source_block 2
_cod_original_sg_symbol_Hall '-P 2yc '
_cod_database_code 4329174

loop_
_symmetry_equiv_pos_as_xyz
'x, y, z'
'-x, y, -z+1/2'
'-x, -y, -z'
'x, -y, z-1/2'

loop_
_atom_site_label
_atom_site_type_symbol
_atom_site_fract_x
_atom_site_fract_y
_atom_site_fract_z
_atom_site_U_iso_or_equiv
_atom_site_adp_type
_atom_site_occupancy
_atom_site_symmetry_multiplicity
_atom_site_calc_flag
_atom_site_refinement_flags
_atom_site_disorder_group
C1 C 0.6360(4) 0.1175(4) 0.2767(5) 0.0374(18) Uani 1 1 d . .
H1 H 0.6200 0.0698 0.2735 0.045 Uiso 1 1 calc R .
C2 C 0.5998(4) 0.1636(4) 0.2215(4) 0.0340(17) Uani 1 1 d . .
C3 C 0.5330(4) 0.1475(4) 0.1716(5) 0.0423(19) Uani 1 1 d . .
H3 H 0.5107 0.1024 0.1655 0.051 Uiso 1 1 calc R .
C4 C 0.5082(4) 0.2075(4) 0.1355(5) 0.0407(19) Uani 1 1 d . .
H4 H 0.4647 0.2131 0.0997 0.049 Uiso 1 1 calc R .
C5 C 0.5599(4) 0.2628(4) 0.1609(4) 0.0343(17) Uani 1 1 d . .
C6 C 0.5507(4) 0.3338(4) 0.1418(4) 0.0312(16) Uani 1 1 d . .
C7 C 0.5962(4) 0.3884(4) 0.1782(4) 0.0339(17) Uani 1 1 d . .
C8 C 0.5796(4) 0.4635(4) 0.1718(4) 0.0376(18) Uani 1 1 d . .
H8 H 0.5390 0.4847 0.1409 0.045 Uiso 1 1 calc R .
C9 C 0.6338(4) 0.4972(4) 0.2191(4) 0.0402(19) Uani 1 1 d . .
H9 H 0.6389 0.5470 0.2266 0.048 Uiso 1 1 calc R .
C10 C 0.6820(4) 0.4439(4) 0.2556(4) 0.0339(17) Uani 1 1 d . .
C11 C 0.7383(4) 0.4586(4) 0.3156(4) 0.0377(18) Uani 1 1 d . .
H11 H 0.7500 0.5073 0.3241 0.045 Uiso 1 1 calc R .
C12 C 0.7803(4) 0.4104(4) 0.3654(4) 0.0344(17) Uani 1 1 d . .
C13 C 0.8298(5) 0.4316(5) 0.4344(5) 0.048(2) Uani 1 1 d . .
H13 H 0.8430 0.4788 0.4499 0.058 Uiso 1 1 calc R .
C14 C 0.8539(5) 0.3721(5) 0.4730(5) 0.046(2) Uani 1 1 d . .
H14 H 0.8876 0.3693 0.5206 0.056 Uiso 1 1 calc R .
C15 C 0.8185(4) 0.3130(4) 0.4284(4) 0.0370(18) Uani 1 1 d . .
C16 C 0.8217(4) 0.2419(4) 0.4535(5) 0.0385(18) Uani 1 1 d . .
C17 C 0.7772(4) 0.1882(4) 0.4167(4) 0.0357(17) Uani 1 1 d . .
C18 C 0.7696(5) 0.1187(4) 0.4500(5) 0.043(2) Uani 1 1 d . .
H18 H 0.7959 0.1007 0.4979 0.052 Uiso 1 1 calc R .
C19 C 0.7184(4) 0.0845(4) 0.4005(5) 0.0401(18) Uani 1 1 d . .
H19 H 0.7021 0.0378 0.4067 0.048 Uiso 1 1 calc R .
C20 C 0.6927(4) 0.1323(4) 0.3360(4) 0.0341(17) Uani 1 1 d . .
C21 C 0.4846(4) 0.3612(4) 0.0908(4) 0.0371(18) Uani 1 1 d . .
C22 C 0.4806(4) 0.4084(4) 0.0262(5) 0.0399(18) Uani 1 1 d . .
H22 H 0.5177 0.4190 -0.0003 0.048 Uiso 1 1 d R .
C23 C 0.4111(4) 0.4376(5) 0.0077(5) 0.045(2) Uani 1 1 d . .
H23 H 0.3943 0.4717 -0.0318 0.054 Uiso 1 1 d R .
C24 C 0.3722(5) 0.4061(5) 0.0596(5) 0.048(2) Uani 1 1 d . .
H24 H 0.3242 0.4151 0.0603 0.058 Uiso 1 1 d R .
C25 C 0.4162(4) 0.3588(5) 0.1103(5) 0.044(2) Uani 1 1 d . .
H25 H 0.4028 0.3307 0.1503 0.053 Uiso 1 1 d R .
C26 C 0.4280(6) 0.2360(5) -0.0529(5) 0.055(2) Uani 1 1 d . .
H26 H 0.4693 0.2082 -0.0379 0.066 Uiso 1 1 d R .
C27 C 0.3669(5) 0.2309(5) -0.0214(5) 0.052(2) Uani 1 1 d . .
H27 H 0.3591 0.1986 0.0179 0.063 Uiso 1 1 d R .
C28 C 0.3184(5) 0.2831(5) -0.0598(6) 0.058(3) Uani 1 1 d . .
H28 H 0.2731 0.2924 -0.0492 0.069 Uiso 1 1 d R .
C29 C 0.3491(6) 0.3170(6) -0.1150(5) 0.060(3) Uani 1 1 d . .
H29 H 0.3278 0.3532 -0.1498 0.072 Uiso 1 1 d R .
C30 C 0.4166(6) 0.2896(6) -0.1110(5) 0.063(3) Uani 1 1 d . .
H30 H 0.4494 0.3046 -0.1416 0.075 Uiso 1 1 d R .
C31 C 0.8698(5) 0.2277(4) 0.5319(5) 0.0389(19) Uani 1 1 d . .
C32 C 0.8471(5) 0.2067(4) 0.6019(5) 0.043(2) Uani 1 1 d . .
H32 H 0.8016 0.1899 0.6048 0.052 Uiso 1 1 d R .
C33 C 0.9040(5) 0.2143(5) 0.6667(5) 0.050(2) Uani 1 1 d . .
H33 H 0.9035 0.2041 0.7201 0.060 Uiso 1 1 d R .
C34 C 0.9627(6) 0.2405(5) 0.6368(6) 0.058(3) Uani 1 1 d . .
H34 H 1.0078 0.2519 0.6670 0.070 Uiso 1 1 d R .
C35 C 0.9412(5) 0.2467(5) 0.5526(5) 0.050(2) Uani 1 1 d . .
H35 H 0.9703 0.2610 0.5176 0.060 Uiso 1 1 d R .
C36 C 0.9336(5) 0.0606(5) 0.5139(5) 0.054(2) Uani 1 1 d . .
H36 H 0.9131 0.0582 0.4596 0.064 Uiso 1 1 d R .
C37 C 1.0026(5) 0.0848(5) 0.5467(6) 0.054(2) Uani 1 1 d . .
H37 H 1.0359 0.1022 0.5180 0.065 Uiso 1 1 d R .
C38 C 1.0136(5) 0.0800(5) 0.6289(6) 0.054(2) Uani 1 1 d . .
H38 H 1.0552 0.0923 0.6653 0.065 Uiso 1 1 d R .
C39 C 0.9502(5) 0.0515(5) 0.6480(5) 0.051(2) Uani 1 1 d . .
H39 H 0.9426 0.0426 0.6995 0.061 Uiso 1 1 d R .
C40 C 0.9007(5) 0.0398(5) 0.5774(5) 0.049(2) Uani 1 1 d . .
H40 H 0.8545 0.0216 0.5732 0.059 Uiso 1 1 d R .
C41 C 0.6958(4) 0.3472(5) 0.0587(4) 0.0394(19) Uani 1 1 d . .
C42 C 0.6531(4) 0.3362(5) -0.0200(5) 0.046(2) Uani 1 1 d . .
C43 C 0.6325(5) 0.3818(6) -0.0838(5) 0.060(3) Uani 1 1 d . .
H43 H 0.6427 0.4312 -0.0799 0.072 Uiso 1 1 calc R .
C44 C 0.5968(6) 0.3519(7) -0.1528(6) 0.080(4) Uani 1 1 d . .
H44 H 0.5803 0.3814 -0.1968 0.096 Uiso 1 1 calc R .
C45 C 0.5846(7) 0.2784(7) -0.1588(6) 0.082(4) Uani 1 1 d . .
H45 H 0.5613 0.2593 -0.2076 0.099 Uiso 1 1 calc R .
C46 C 0.6056(6) 0.2323(6) -0.0947(5) 0.063(3) Uani 1 1 d . .
H46 H 0.5972 0.1826 -0.0990 0.076 Uiso 1 1 calc R .
C47 C 0.6390(5) 0.2634(5) -0.0254(5) 0.047(2) Uani 1 1 d . .
C48 C 0.6714(4) 0.2324(4) 0.0506(4) 0.0396(19) Uani 1 1 d . .
C49 C 0.7116(4) 0.1322(5) 0.1257(5) 0.0414(19) Uani 1 1 d . .
C50 C 0.7161(5) 0.0546(5) 0.1364(5) 0.047(2) Uani 1 1 d . .
C51 C 0.6787(6) -0.0012(6) 0.0945(6) 0.065(3) Uani 1 1 d . .
H51 H 0.6439 0.0066 0.0485 0.078 Uiso 1 1 calc R .
C52 C 0.6956(7) -0.0687(5) 0.1241(7) 0.075(3) Uani 1 1 d . .
H52 H 0.6712 -0.1083 0.0980 0.089 Uiso 1 1 calc R .
C53 C 0.7461(6) -0.0801(6) 0.1898(7) 0.071(3) Uani 1 1 d . .
H53 H 0.7549 -0.1273 0.2084 0.085 Uiso 1 1 calc R .
C54 C 0.7849(5) -0.0255(5) 0.2303(6) 0.056(2) Uani 1 1 d . .
H54 H 0.8211 -0.0338 0.2749 0.067 Uiso 1 1 calc R .
C55 C 0.7675(5) 0.0427(5) 0.2014(5) 0.046(2) Uani 1 1 d . .
C56 C 0.7965(5) 0.1120(4) 0.2283(5) 0.0394(19) Uani 1 1 d . .
C57 C 0.8854(4) 0.1807(4) 0.2978(4) 0.0385(18) Uani 1 1 d . .
C58 C 0.9608(4) 0.1848(5) 0.3372(4) 0.0393(18) Uani 1 1 d . .
C59 C 1.0115(5) 0.1332(5) 0.3602(5) 0.045(2) Uani 1 1 d . .
H59 H 1.0006 0.0840 0.3571 0.054 Uiso 1 1 calc R .
C60 C 1.0790(4) 0.1575(5) 0.3881(5) 0.049(2) Uani 1 1 d . .
H60 H 1.1155 0.1238 0.4039 0.058 Uiso 1 1 calc R .
C61 C 1.0955(5) 0.2290(5) 0.3937(5) 0.049(2) Uani 1 1 d . .
H61 H 1.1425 0.2433 0.4143 0.059 Uiso 1 1 calc R .
C62 C 1.0455(4) 0.2791(5) 0.3703(5) 0.044(2) Uani 1 1 d . .
H62 H 1.0567 0.3282 0.3731 0.052 Uiso 1 1 calc R .
C63 C 0.9770(4) 0.2557(5) 0.3419(5) 0.0393(18) Uani 1 1 d . .
C64 C 0.9118(4) 0.2936(4) 0.3041(4) 0.0363(18) Uani 1 1 d . .
C65 C 0.8625(4) 0.3958(4) 0.2410(4) 0.0348(17) Uani 1 1 d . .
C66 C 0.8668(4) 0.4711(4) 0.2236(5) 0.0389(18) Uani 1 1 d . .
C67 C 0.9121(5) 0.5239(5) 0.2574(5) 0.049(2) Uani 1 1 d . .
H67 H 0.9505 0.5142 0.2992 0.059 Uiso 1 1 calc R .
C68 C 0.8990(5) 0.5924(5) 0.2273(6) 0.056(2) Uani 1 1 d . .
H68 H 0.9292 0.6299 0.2495 0.067 Uiso 1 1 calc R .
C69 C 0.8435(5) 0.6072(5) 0.1662(5) 0.053(2) Uani 1 1 d . .
H69 H 0.8356 0.6545 0.1478 0.064 Uiso 1 1 calc R .
C70 C 0.7990(5) 0.5528(5) 0.1315(5) 0.047(2) Uani 1 1 d . .
H70 H 0.7613 0.5621 0.0888 0.057 Uiso 1 1 calc R .
C71 C 0.8116(4) 0.4849(4) 0.1616(4) 0.0387(18) Uani 1 1 d . .
C72 C 0.7750(4) 0.4178(4) 0.1430(4) 0.0380(18) Uani 1 1 d . .
Lu1 Lu 0.734819(19) 0.276127(19) 0.24187(2) 0.03012(16) Uani 1 1 d . .
Fe1 Fe 0.40789(7) 0.33042(7) -0.00519(7) 0.0411(3) Uani 1 1 d . .
Fe2 Fe 0.93029(7) 0.14475(7) 0.58855(7) 0.0423(3) Uani 1 1 d . .
N1 N 0.6164(3) 0.2335(3) 0.2128(3) 0.0315(14) Uani 1 1 d . .
N2 N 0.6597(3) 0.3781(3) 0.2287(3) 0.0346(14) Uani 1 1 d . .
N3 N 0.7749(3) 0.3388(3) 0.3614(3) 0.0348(14) Uani 1 1 d . .
N4 N 0.7299(3) 0.1950(3) 0.3463(3) 0.0325(14) Uani 1 1 d . .
N5 N 0.7041(3) 0.2849(3) 0.0994(4) 0.0351(15) Uani 1 1 d . .
N6 N 0.6711(4) 0.1632(4) 0.0639(4) 0.0445(17) Uani 1 1 d . .
N7 N 0.7575(3) 0.1650(3) 0.1839(4) 0.0370(15) Uani 1 1 d . .
N8 N 0.8544(3) 0.1178(4) 0.2805(4) 0.0392(15) Uani 1 1 d . .
N9 N 0.8585(3) 0.2457(3) 0.2793(4) 0.0340(14) Uani 1 1 d . .
N10 N 0.9126(3) 0.3626(4) 0.2927(4) 0.0395(15) Uani 1 1 d . .
N11 N 0.8051(3) 0.3662(3) 0.1943(3) 0.0329(14) Uani 1 1 d . .
N12 N 0.7244(3) 0.4107(4) 0.0802(4) 0.0381(15) Uani 1 1 d . .
C75 C 0.9831(8) 0.5326(8) 0.5202(10) 0.050(4) Uani 0.60(3) 1 d PDU .
C74 C 0.9353(6) 0.5270(7) 0.5799(7) 0.034(4) Uani 0.60(3) 1 d PDU .
O1 O 0.9660(12) 0.5832(12) 0.4598(10) 0.108(6) Uani 0.60(3) 1 d PDU .
C75A C 0.9790(10) 0.5463(11) 0.4806(15) 0.042(6) Uani 0.40(3) 1 d PDU 2
C74A C 0.972(2) 0.511(2) 0.5568(18) 0.105(12) Uani 0.40(3) 1 d PDU 2
O1A O 0.9337(10) 0.6054(9) 0.4654(10) 0.059(6) Uani 0.40(3) 1 d PDU 2
Cl1 Cl 1.1739(7) 0.1824(7) 0.6033(5) 0.504(15) Uani 1 1 d D .
C73 C 1.2076(10) 0.2643(6) 0.6262(9) 0.248(19) Uani 1 1 d D .
H73 H 1.2503 0.2636 0.6022 0.297 Uiso 1 1 calc R .
Cl3 Cl 1.2430(4) 0.2785(4) 0.7215(4) 0.198(3) Uani 1 1 d D .
Cl2 Cl 1.1630(6) 0.3354(6) 0.5807(6) 0.298(6) Uani 1 1 d D .

loop_
_atom_site_aniso_label
_atom_site_aniso_U_11
_atom_site_aniso_U_22
_atom_site_aniso_U_33
_atom_site_aniso_U_23
_atom_site_aniso_U_13
_atom_site_aniso_U_12
C1 0.049(5) 0.029(4) 0.040(4) -0.001(3) 0.023(4) -0.001(3)
C2 0.040(4) 0.032(4) 0.032(4) -0.001(3) 0.012(3) -0.001(3)
C3 0.050(5) 0.036(5) 0.043(4) 0.005(4) 0.014(4) -0.012(4)
C4 0.043(5) 0.045(5) 0.034(4) 0.002(4) 0.007(3) -0.011(4)
C5 0.037(4) 0.040(5) 0.028(4) 0.000(3) 0.011(3) -0.006(3)
C6 0.031(4) 0.039(4) 0.026(4) 0.007(3) 0.011(3) 0.002(3)
C7 0.042(4) 0.037(4) 0.022(3) 0.003(3) 0.007(3) 0.001(3)
C8 0.047(5) 0.037(4) 0.029(4) 0.005(3) 0.009(3) 0.004(4)
C9 0.058(5) 0.028(4) 0.033(4) 0.001(3) 0.003(4) -0.002(4)
C10 0.041(4) 0.028(4) 0.032(4) 0.000(3) 0.005(3) 0.002(3)
C11 0.047(5) 0.030(4) 0.036(4) -0.004(3) 0.008(4) 0.001(3)
C12 0.047(4) 0.028(4) 0.025(4) -0.005(3) 0.000(3) -0.001(3)
C13 0.062(6) 0.037(5) 0.039(5) -0.001(4) -0.005(4) 0.000(4)
C14 0.060(5) 0.039(5) 0.036(4) -0.005(4) -0.002(4) -0.001(4)
C15 0.049(5) 0.029(4) 0.031(4) -0.003(3) 0.003(3) 0.006(3)
C16 0.045(5) 0.039(5) 0.031(4) -0.002(3) 0.005(3) 0.007(4)
C17 0.044(4) 0.030(4) 0.034(4) -0.002(3) 0.009(3) 0.003(3)
C18 0.053(5) 0.040(5) 0.037(4) 0.008(4) 0.010(4) 0.012(4)
C19 0.051(5) 0.030(4) 0.040(4) 0.004(3) 0.010(4) 0.001(4)
C20 0.043(4) 0.029(4) 0.031(4) -0.002(3) 0.010(3) 0.004(3)
C21 0.042(4) 0.037(4) 0.030(4) -0.001(3) 0.002(3) -0.005(3)
C22 0.047(5) 0.035(4) 0.037(4) -0.001(4) 0.008(4) -0.011(4)
C23 0.048(5) 0.043(5) 0.041(4) 0.009(4) -0.003(4) -0.003(4)
C24 0.040(4) 0.055(5) 0.050(5) 0.001(4) 0.008(4) 0.003(4)
C25 0.042(5) 0.052(5) 0.039(4) 0.005(4) 0.008(4) -0.002(4)
C26 0.070(6) 0.051(6) 0.038(5) -0.009(4) -0.003(4) -0.012(5)
C27 0.057(6) 0.049(5) 0.045(5) 0.005(4) -0.001(4) -0.021(4)
C28 0.051(5) 0.060(6) 0.054(6) 0.002(5) -0.011(4) -0.021(5)
C29 0.072(7) 0.059(6) 0.041(5) 0.002(5) -0.012(5) -0.022(5)
C30 0.087(8) 0.070(7) 0.030(5) -0.006(4) 0.008(5) -0.027(6)
C31 0.053(5) 0.028(4) 0.031(4) 0.000(3) -0.002(4) 0.008(3)
C32 0.055(5) 0.035(4) 0.039(5) -0.005(4) 0.006(4) 0.016(4)
C33 0.073(6) 0.041(5) 0.031(4) -0.001(4) 0.001(4) 0.017(4)
C34 0.074(7) 0.041(5) 0.046(5) -0.006(4) -0.022(5) 0.010(5)
C35 0.058(6) 0.037(5) 0.050(5) 0.002(4) -0.001(4) 0.004(4)
C36 0.070(6) 0.047(5) 0.042(5) -0.008(4) 0.007(4) 0.022(5)
C37 0.061(6) 0.051(6) 0.053(5) 0.005(4) 0.016(5) 0.021(5)
C38 0.057(6) 0.049(5) 0.053(5) 0.000(4) 0.006(4) 0.020(4)
C39 0.063(6) 0.044(5) 0.046(5) 0.005(4) 0.015(4) 0.019(4)
C40 0.058(5) 0.035(5) 0.053(5) -0.003(4) 0.006(4) 0.016(4)
C41 0.042(4) 0.049(5) 0.028(4) 0.006(4) 0.010(3) -0.008(4)
C42 0.042(5) 0.066(6) 0.030(4) 0.002(4) 0.009(3) -0.019(4)
C43 0.061(6) 0.080(7) 0.032(5) 0.014(5) -0.004(4) -0.027(5)
C44 0.081(7) 0.117(10) 0.034(5) 0.030(6) -0.008(5) -0.045(7)
C45 0.090(8) 0.119(11) 0.033(5) -0.002(6) -0.001(5) -0.051(8)
C46 0.069(6) 0.089(8) 0.029(5) -0.005(5) 0.005(4) -0.030(6)
C47 0.049(5) 0.067(6) 0.026(4) -0.001(4) 0.011(4) -0.015(4)
C48 0.045(5) 0.047(5) 0.028(4) -0.004(4) 0.013(3) -0.012(4)
C49 0.046(5) 0.045(5) 0.036(4) -0.009(4) 0.013(4) -0.004(4)
C50 0.060(5) 0.037(5) 0.050(5) -0.019(4) 0.026(4) -0.010(4)
C51 0.083(7) 0.059(7) 0.058(6) -0.023(5) 0.023(5) -0.011(5)
C52 0.103(9) 0.033(6) 0.091(8) -0.029(6) 0.026(7) -0.010(5)
C53 0.090(8) 0.039(6) 0.082(8) -0.014(5) 0.010(7) 0.000(5)
C54 0.068(6) 0.039(5) 0.065(6) -0.009(4) 0.025(5) 0.003(4)
C55 0.058(5) 0.041(5) 0.045(5) -0.006(4) 0.021(4) 0.004(4)
C56 0.056(5) 0.027(4) 0.043(4) -0.007(3) 0.030(4) 0.000(4)
C57 0.051(5) 0.035(5) 0.034(4) -0.002(3) 0.019(4) 0.004(4)
C58 0.042(4) 0.045(5) 0.033(4) 0.003(4) 0.011(3) 0.008(4)
C59 0.054(5) 0.039(5) 0.045(5) 0.004(4) 0.018(4) 0.015(4)
C60 0.035(5) 0.067(6) 0.046(5) 0.012(4) 0.013(4) 0.015(4)
C61 0.036(5) 0.066(6) 0.046(5) 0.010(4) 0.008(4) 0.007(4)
C62 0.040(5) 0.051(5) 0.040(4) 0.009(4) 0.008(4) 0.000(4)
C63 0.046(5) 0.041(5) 0.032(4) 0.004(4) 0.010(3) 0.007(4)
C64 0.039(4) 0.039(5) 0.032(4) 0.000(3) 0.008(3) 0.000(3)
C65 0.034(4) 0.037(4) 0.033(4) 0.002(3) 0.005(3) 0.001(3)
C66 0.034(4) 0.043(5) 0.040(4) 0.003(4) 0.008(3) -0.007(4)
C67 0.048(5) 0.048(5) 0.049(5) 0.005(4) 0.001(4) -0.006(4)
C68 0.060(6) 0.040(5) 0.064(6) 0.006(4) 0.005(5) -0.012(4)
C69 0.059(6) 0.042(5) 0.055(5) 0.015(4) 0.000(4) -0.015(4)
C70 0.049(5) 0.043(5) 0.046(5) 0.009(4) 0.002(4) -0.005(4)
C71 0.039(4) 0.044(5) 0.034(4) 0.005(4) 0.009(3) -0.007(4)
C72 0.044(4) 0.039(5) 0.030(4) 0.001(3) 0.005(3) -0.005(4)
Lu1 0.0370(2) 0.0286(2) 0.0248(2) -0.00074(14) 0.00616(15) -0.00070(15)
Fe1 0.0428(7) 0.0449(8) 0.0332(7) 0.0037(6) 0.0020(5) -0.0102(6)
Fe2 0.0537(8) 0.0369(7) 0.0344(7) 0.0009(5) 0.0040(6) 0.0123(6)
N1 0.041(3) 0.032(4) 0.023(3) -0.002(3) 0.009(3) 0.003(3)
N2 0.048(4) 0.029(3) 0.026(3) 0.003(3) 0.006(3) -0.003(3)
N3 0.042(4) 0.035(4) 0.025(3) 0.000(3) 0.001(3) -0.002(3)
N4 0.038(3) 0.032(3) 0.029(3) 0.002(3) 0.010(3) -0.002(3)
N5 0.035(3) 0.044(4) 0.028(3) -0.004(3) 0.011(3) -0.007(3)
N6 0.051(4) 0.045(4) 0.042(4) -0.015(3) 0.019(3) -0.014(3)
N7 0.043(4) 0.037(4) 0.034(3) -0.006(3) 0.014(3) -0.008(3)
N8 0.042(4) 0.038(4) 0.040(4) 0.003(3) 0.014(3) 0.004(3)
N9 0.041(4) 0.030(3) 0.032(3) 0.000(3) 0.012(3) 0.007(3)
N10 0.043(4) 0.039(4) 0.035(3) 0.001(3) 0.005(3) 0.002(3)
N11 0.039(3) 0.030(3) 0.029(3) -0.001(3) 0.005(3) 0.001(3)
N12 0.043(4) 0.040(4) 0.031(3) 0.007(3) 0.007(3) -0.006(3)
C75 0.050(5) 0.050(5) 0.050(5) 0.0001(10) 0.0096(13) -0.0008(10)
C74 0.033(4) 0.034(4) 0.033(4) -0.0002(10) 0.0060(13) -0.0001(10)
O1 0.108(6) 0.108(6) 0.108(6) -0.0007(10) 0.0205(16) -0.0003(10)
C75A 0.042(6) 0.042(6) 0.042(6) 0.0000(10) 0.0078(16) -0.0009(10)
C74A 0.105(12) 0.105(12) 0.105(12) 0.0000(10) 0.021(3) -0.0001(10)
O1A 0.059(6) 0.059(6) 0.059(6) -0.0008(10) 0.0113(16) -0.0005(10)
Cl1 0.59(2) 0.69(3) 0.141(6) 0.153(11) -0.144(10) -0.52(2)
C73 0.117(17) 0.17(2) 0.38(5) 0.03(3) -0.14(2) -0.012(15)
Cl3 0.216(8) 0.201(8) 0.167(6) -0.022(5) 0.017(5) -0.033(5)
Cl2 0.299(12) 0.311(14) 0.237(10) -0.087(10) -0.058(9) 0.083(11)

loop_
_atom_type_symbol
_atom_type_description
_atom_type_scat_dispersion_real
_atom_type_scat_dispersion_imag
_atom_type_scat_source
C C 0.0181 0.0091 'International Tables Vol C Tables 4.2.6.8 and 6.1.1.4'
H H 0.0000 0.0000 'International Tables Vol C Tables 4.2.6.8 and 6.1.1.4'
O O 0.0492 0.0322 'International Tables Vol C Tables 4.2.6.8 and 6.1.1.4'
Lu Lu -6.6179 4.6937 'International Tables Vol C Tables 4.2.6.8 and 6.1.1.4'
Fe Fe -1.1336 3.1974 'International Tables Vol C Tables 4.2.6.8 and 6.1.1.4'
N N 0.0311 0.0180 'International Tables Vol C Tables 4.2.6.8 and 6.1.1.4'
Cl Cl 0.3639 0.7018 'International Tables Vol C Tables 4.2.6.8 and 6.1.1.4'

loop_
_geom_angle_atom_site_label_1
_geom_angle_atom_site_label_2
_geom_angle_atom_site_label_3
_geom_angle
_geom_angle_site_symmetry_1
_geom_angle_site_symmetry_3
C20 C1 C2 128.0(7) . .
C20 C1 H1 116.0 . .
C2 C1 H1 116.0 . .
N1 C2 C1 125.6(7) . .
N1 C2 C3 109.7(7) . .
C1 C2 C3 124.1(7) . .
C4 C3 C2 107.6(7) . .
C4 C3 H3 126.2 . .
C2 C3 H3 126.2 . .
C3 C4 C5 107.5(7) . .
C3 C4 H4 126.3 . .
C5 C4 H4 126.3 . .
C6 C5 N1 126.0(7) . .
C6 C5 C4 124.9(7) . .
N1 C5 C4 108.8(7) . .
C5 C6 C7 123.7(7) . .
C5 C6 C21 122.0(7) . .
C7 C6 C21 113.5(7) . .
N2 C7 C6 125.5(7) . .
N2 C7 C8 110.1(7) . .
C6 C7 C8 124.2(7) . .
C9 C8 C7 106.0(7) . .
C9 C8 H8 127.0 . .
C7 C8 H8 127.0 . .
C8 C9 C10 107.4(7) . .
C8 C9 H9 126.3 . .
C10 C9 H9 126.3 . .
N2 C10 C11 126.2(7) . .
N2 C10 C9 110.5(6) . .
C11 C10 C9 122.9(7) . .
C10 C11 C12 127.8(7) . .
C10 C11 H11 116.1 . .
C12 C11 H11 116.1 . .
N3 C12 C11 125.9(7) . .
N3 C12 C13 110.5(7) . .
C11 C12 C13 123.2(7) . .
C14 C13 C12 107.2(8) . .
C14 C13 H13 126.4 . .
C12 C13 H13 126.4 . .
C13 C14 C15 107.0(7) . .
C13 C14 H14 126.5 . .
C15 C14 H14 126.5 . .
N3 C15 C16 125.3(7) . .
N3 C15 C14 109.0(7) . .
C16 C15 C14 125.3(7) . .
C17 C16 C15 124.1(7) . .
C17 C16 C31 119.9(7) . .
C15 C16 C31 115.3(7) . .
N4 C17 C16 125.4(7) . .
N4 C17 C18 109.5(7) . .
C16 C17 C18 124.9(7) . .
C19 C18 C17 107.4(7) . .
C19 C18 H18 126.3 . .
C17 C18 H18 126.3 . .
C18 C19 C20 107.3(7) . .
C18 C19 H19 126.4 . .
C20 C19 H19 126.4 . .
C1 C20 N4 126.2(7) . .
C1 C20 C19 123.8(7) . .
N4 C20 C19 109.9(6) . .
C22 C21 C25 107.3(7) . .
C22 C21 C6 126.0(7) . .
C25 C21 C6 125.0(7) . .
C22 C21 Fe1 67.9(4) . .
C25 C21 Fe1 68.5(4) . .
C6 C21 Fe1 140.3(6) . .
C21 C22 C23 108.6(7) . .
C21 C22 Fe1 71.8(4) . .
C23 C22 Fe1 69.2(5) . .
C21 C22 H22 125.9 . .
C23 C22 H22 125.4 . .
Fe1 C22 H22 125.0 . .
C24 C23 C22 107.0(7) . .
C24 C23 Fe1 69.2(5) . .
C22 C23 Fe1 69.5(5) . .
C24 C23 H23 126.4 . .
C22 C23 H23 126.6 . .
Fe1 C23 H23 126.4 . .
C25 C24 C23 109.2(8) . .
C25 C24 Fe1 70.9(5) . .
C23 C24 Fe1 69.9(5) . .
C25 C24 H24 125.3 . .
C23 C24 H24 125.5 . .
Fe1 C24 H24 125.4 . .
C24 C25 C21 107.8(7) . .
C24 C25 Fe1 68.5(5) . .
C21 C25 Fe1 71.0(5) . .
C24 C25 H25 126.0 . .
C21 C25 H25 126.1 . .
Fe1 C25 H25 126.2 . .
C27 C26 C30 107.7(10) . .
C27 C26 Fe1 69.8(6) . .
C30 C26 Fe1 69.6(6) . .
C27 C26 H26 126.0 . .
C30 C26 H26 126.3 . .
Fe1 C26 H26 126.1 . .
C26 C27 C28 107.4(8) . .
C26 C27 Fe1 69.8(5) . .
C28 C27 Fe1 68.6(5) . .
C26 C27 H27 126.4 . .
C28 C27 H27 126.2 . .
Fe1 C27 H27 127.2 . .
C29 C28 C27 107.9(10) . .
C29 C28 Fe1 70.9(5) . .
C27 C28 Fe1 70.0(5) . .
C29 C28 H28 126.3 . .
C27 C28 H28 125.8 . .
Fe1 C28 H28 124.8 . .
C28 C29 C30 108.9(9) . .
C28 C29 Fe1 69.2(5) . .
C30 C29 Fe1 69.7(5) . .
C28 C29 H29 125.5 . .
C30 C29 H29 125.6 . .
Fe1 C29 H29 126.9 . .
C29 C30 C26 108.1(9) . .
C29 C30 Fe1 70.1(6) . .
C26 C30 Fe1 69.7(5) . .
C29 C30 H30 126.1 . .
C26 C30 H30 125.8 . .
Fe1 C30 H30 125.4 . .
C35 C31 C32 107.8(7) . .
C35 C31 C16 125.8(8) . .
C32 C31 C16 125.2(8) . .
C35 C31 Fe2 68.6(5) . .
C32 C31 Fe2 68.2(4) . .
C16 C31 Fe2 138.3(6) . .
C33 C32 C31 109.0(8) . .
C33 C32 Fe2 68.9(5) . .
C31 C32 Fe2 71.2(5) . .
C33 C32 H32 125.2 . .
C31 C32 H32 125.8 . .
Fe2 C32 H32 125.5 . .
C32 C33 C34 107.2(8) . .
C32 C33 Fe2 70.2(5) . .
C34 C33 Fe2 69.8(5) . .
C32 C33 H33 126.8 . .
C34 C33 H33 125.9 . .
Fe2 C33 H33 125.3 . .
C33 C34 C35 107.7(8) . .
C33 C34 Fe2 69.0(5) . .
C35 C34 Fe2 69.5(5) . .
C33 C34 H34 126.1 . .
C35 C34 H34 126.2 . .
Fe2 C34 H34 127.1 . .
C31 C35 C34 108.2(9) . .
C31 C35 Fe2 71.5(5) . .
C34 C35 Fe2 68.9(5) . .
C31 C35 H35 126.1 . .
C34 C35 H35 125.7 . .
Fe2 C35 H35 125.0 . .
C37 C36 C40 107.8(8) . .
C37 C36 Fe2 69.2(5) . .
C40 C36 Fe2 69.5(5) . .
C37 C36 H36 126.1 . .
C40 C36 H36 126.1 . .
Fe2 C36 H36 127.2 . .
C38 C37 C36 109.2(9) . .
C38 C37 Fe2 69.5(5) . .
C36 C37 Fe2 70.2(5) . .
C38 C37 H37 125.1 . .
C36 C37 H37 125.7 . .
Fe2 C37 H37 125.6 . .
C37 C38 C39 107.1(9) . .
C37 C38 Fe2 70.2(5) . .
C39 C38 Fe2 69.3(5) . .
C37 C38 H38 126.8 . .
C39 C38 H38 126.1 . .
Fe2 C38 H38 126.5 . .
C40 C39 C38 108.7(8) . .
C40 C39 Fe2 70.5(5) . .
C38 C39 Fe2 69.3(5) . .
C40 C39 H39 125.8 . .
C38 C39 H39 125.5 . .
Fe2 C39 H39 125.6 . .
C39 C40 C36 107.3(9) . .
C39 C40 Fe2 69.0(5) . .
C36 C40 Fe2 69.6(5) . .
C39 C40 H40 126.1 . .
C36 C40 H40 126.7 . .
Fe2 C40 H40 126.6 . .
N12 C41 N5 128.6(7) . .
N12 C41 C42 120.8(7) . .
N5 C41 C42 110.5(7) . .
C47 C42 C43 122.0(8) . .
C47 C42 C41 105.5(7) . .
C43 C42 C41 132.3(8) . .
C44 C43 C42 116.9(10) . .
C44 C43 H43 121.5 . .
C42 C43 H43 121.5 . .
C43 C44 C45 121.0(10) . .
C43 C44 H44 119.5 . .
C45 C44 H44 119.5 . .
C44 C45 C46 122.1(9) . .
C44 C45 H45 119.0 . .
C46 C45 H45 119.0 . .
C47 C46 C45 116.2(10) . .
C47 C46 H46 121.9 . .
C45 C46 H46 121.9 . .
C46 C47 C42 121.7(9) . .
C46 C47 C48 131.3(9) . .
C42 C47 C48 106.7(7) . .
N6 C48 N5 128.2(8) . .
N6 C48 C47 122.2(8) . .
N5 C48 C47 109.5(7) . .
N6 C49 N7 126.6(8) . .
N6 C49 C50 123.1(8) . .
N7 C49 C50 110.1(8) . .
C55 C50 C51 121.7(9) . .
C55 C50 C49 106.4(7) . .
C51 C50 C49 132.0(10) . .
C52 C51 C50 115.8(11) . .
C52 C51 H51 122.1 . .
C50 C51 H51 122.1 . .
C53 C52 C51 122.2(10) . .
C53 C52 H52 118.9 . .
C51 C52 H52 118.9 . .
C52 C53 C54 122.5(10) . .
C52 C53 H53 118.7 . .
C54 C53 H53 118.7 . .
C53 C54 C55 115.5(10) . .
C53 C54 H54 122.2 . .
C55 C54 H54 122.2 . .
C50 C55 C54 122.2(9) . .
C50 C55 C56 106.9(8) . .
C54 C55 C56 130.9(9) . .
N8 C56 N7 128.9(7) . .
N8 C56 C55 121.5(8) . .
N7 C56 C55 109.2(7) . .
N8 C57 N9 128.3(8) . .
N8 C57 C58 120.4(7) . .
N9 C57 C58 111.2(7) . .
C63 C58 C59 121.7(8) . .
C63 C58 C57 105.7(7) . .
C59 C58 C57 132.4(8) . .
C60 C59 C58 116.0(8) . .
C60 C59 H59 122.0 . .
C58 C59 H59 122.0 . .
C59 C60 C61 122.5(8) . .
C59 C60 H60 118.7 . .
C61 C60 H60 118.7 . .
C62 C61 C60 120.9(9) . .
C62 C61 H61 119.5 . .
C60 C61 H61 119.5 . .
C61 C62 C63 117.5(9) . .
C61 C62 H62 121.2 . .
C63 C62 H62 121.2 . .
C58 C63 C62 121.3(8) . .
C58 C63 C64 106.0(7) . .
C62 C63 C64 132.3(8) . .
N10 C64 N9 129.2(7) . .
N10 C64 C63 120.4(7) . .
N9 C64 C63 110.1(7) . .
N10 C65 N11 127.5(7) . .
N10 C65 C66 122.0(7) . .
N11 C65 C66 110.3(6) . .
C67 C66 C71 121.7(8) . .
C67 C66 C65 132.1(8) . .
C71 C66 C65 106.1(7) . .
C66 C67 C68 116.9(8) . .
C66 C67 H67 121.5 . .
C68 C67 H67 121.5 . .
C69 C68 C67 122.0(9) . .
C69 C68 H68 119.0 . .
C67 C68 H68 119.0 . .
C68 C69 C70 120.3(8) . .
C68 C69 H69 119.8 . .
C70 C69 H69 119.8 . .
C71 C70 C69 117.8(8) . .
C71 C70 H70 121.1 . .
C69 C70 H70 121.1 . .
C70 C71 C66 121.2(8) . .
C70 C71 C72 132.6(7) . .
C66 C71 C72 106.1(7) . .
N12 C72 N11 128.2(7) . .
N12 C72 C71 121.4(7) . .
N11 C72 C71 110.2(6) . .
N3 Lu1 N4 73.1(2) . .
N3 Lu1 N1 119.0(2) . .
N4 Lu1 N1 76.4(2) . .
N3 Lu1 N2 76.9(2) . .
N4 Lu1 N2 118.1(2) . .
N1 Lu1 N2 73.0(2) . .
N3 Lu1 N7 138.0(2) . .
N4 Lu1 N7 78.5(2) . .
N1 Lu1 N7 82.4(2) . .
N2 Lu1 N7 144.9(2) . .
N3 Lu1 N11 80.9(2) . .
N4 Lu1 N11 144.8(2) . .
N1 Lu1 N11 138.2(2) . .
N2 Lu1 N11 77.2(2) . .
N7 Lu1 N11 107.8(2) . .
N3 Lu1 N9 75.5(2) . .
N4 Lu1 N9 80.3(2) . .
N1 Lu1 N9 146.6(2) . .
N2 Lu1 N9 140.0(2) . .
N7 Lu1 N9 69.7(2) . .
N11 Lu1 N9 70.3(2) . .
N3 Lu1 N5 145.6(2) . .
N4 Lu1 N5 141.0(2) . .
N1 Lu1 N5 77.1(2) . .
N2 Lu1 N5 80.0(2) . .
N7 Lu1 N5 70.1(2) . .
N11 Lu1 N5 69.3(2) . .
N9 Lu1 N5 108.5(2) . .
C28 Fe1 C24 102.5(4) . .
C28 Fe1 C23 119.8(4) . .
C24 Fe1 C23 41.0(4) . .
C28 Fe1 C30 67.9(5) . .
C24 Fe1 C30 150.5(4) . .
C23 Fe1 C30 118.0(4) . .
C28 Fe1 C26 68.7(4) . .
C24 Fe1 C26 163.4(4) . .
C23 Fe1 C26 155.6(4) . .
C30 Fe1 C26 40.7(4) . .
C28 Fe1 C27 41.4(4) . .
C24 Fe1 C27 124.0(4) . .
C23 Fe1 C27 159.1(4) . .
C30 Fe1 C27 68.0(4) . .
C26 Fe1 C27 40.4(4) . .
C28 Fe1 C22 158.9(4) . .
C24 Fe1 C22 68.8(4) . .
C23 Fe1 C22 41.3(3) . .
C30 Fe1 C22 109.8(4) . .
C26 Fe1 C22 124.2(4) . .
C27 Fe1 C22 159.0(4) . .
C28 Fe1 C29 39.9(4) . .
C24 Fe1 C29 114.8(4) . .
C23 Fe1 C29 103.1(4) . .
C30 Fe1 C29 40.2(4) . .
C26 Fe1 C29 68.0(4) . .
C27 Fe1 C29 68.0(4) . .
C22 Fe1 C29 124.8(4) . .
C28 Fe1 C25 118.0(4) . .
C24 Fe1 C25 40.6(4) . .
C23 Fe1 C25 68.8(3) . .
C30 Fe1 C25 168.4(4) . .
C26 Fe1 C25 130.0(4) . .
C27 Fe1 C25 109.2(4) . .
C22 Fe1 C25 68.5(3) . .
C29 Fe1 C25 150.4(4) . .
C28 Fe1 C21 155.7(4) . .
C24 Fe1 C21 68.1(3) . .
C23 Fe1 C21 68.6(3) . .
C30 Fe1 C21 130.9(4) . .
C26 Fe1 C21 113.9(4) . .
C27 Fe1 C21 124.3(3) . .
C22 Fe1 C21 40.4(3) . .
C29 Fe1 C21 164.4(4) . .
C25 Fe1 C21 40.5(3) . .
C33 Fe2 C34 41.3(4) . .
C33 Fe2 C39 105.3(4) . .
C34 Fe2 C39 122.9(4) . .
C33 Fe2 C38 116.4(4) . .
C34 Fe2 C38 103.2(4) . .
C39 Fe2 C38 41.5(4) . .
C33 Fe2 C32 40.9(4) . .
C34 Fe2 C32 68.5(4) . .
C39 Fe2 C32 120.6(4) . .
C38 Fe2 C32 153.5(4) . .
C33 Fe2 C35 69.7(4) . .
C34 Fe2 C35 41.5(4) . .
C39 Fe2 C35 161.0(4) . .
C38 Fe2 C35 123.0(4) . .
C32 Fe2 C35 68.2(4) . .
C33 Fe2 C37 151.5(4) . .
C34 Fe2 C37 117.2(4) . .
C39 Fe2 C37 68.3(4) . .
C38 Fe2 C37 40.3(4) . .
C32 Fe2 C37 166.0(4) . .
C35 Fe2 C37 106.9(4) . .
C33 Fe2 C40 125.6(4) . .
C34 Fe2 C40 161.5(4) . .
C39 Fe2 C40 40.6(4) . .
C38 Fe2 C40 69.2(4) . .
C32 Fe2 C40 110.4(4) . .
C35 Fe2 C40 156.7(4) . .
C37 Fe2 C40 68.5(4) . .
C33 Fe2 C36 164.9(4) . .
C34 Fe2 C36 153.7(5) . .
C39 Fe2 C36 68.3(4) . .
C38 Fe2 C36 68.5(4) . .
C32 Fe2 C36 129.5(4) . .
C35 Fe2 C36 120.9(4) . .
C37 Fe2 C36 40.6(4) . .
C40 Fe2 C36 40.8(4) . .
C33 Fe2 C31 68.8(3) . .
C34 Fe2 C31 68.3(3) . .
C39 Fe2 C31 157.0(4) . .
C38 Fe2 C31 161.4(4) . .
C32 Fe2 C31 40.6(3) . .
C35 Fe2 C31 39.9(4) . .
C37 Fe2 C31 127.5(4) . .
C40 Fe2 C31 123.8(3) . .
C36 Fe2 C31 111.4(3) . .
C2 N1 C5 106.3(6) . .
C2 N1 Lu1 122.4(5) . .
C5 N1 Lu1 127.3(5) . .
C10 N2 C7 105.9(6) . .
C10 N2 Lu1 123.4(5) . .
C7 N2 Lu1 128.6(5) . .
C12 N3 C15 106.3(6) . .
C12 N3 Lu1 123.1(5) . .
C15 N3 Lu1 126.7(5) . .
C20 N4 C17 106.0(6) . .
C20 N4 Lu1 123.2(5) . .
C17 N4 Lu1 127.8(5) . .
C41 N5 C48 107.8(6) . .
C41 N5 Lu1 124.5(5) . .
C48 N5 Lu1 124.8(5) . .
C48 N6 C49 123.3(7) . .
C49 N7 C56 107.0(7) . .
C49 N7 Lu1 124.2(5) . .
C56 N7 Lu1 121.2(5) . .
C56 N8 C57 121.2(7) . .
C57 N9 C64 107.0(7) . .
C57 N9 Lu1 126.5(5) . .
C64 N9 Lu1 124.8(5) . .
C64 N10 C65 122.2(7) . .
C65 N11 C72 107.0(6) . .
C65 N11 Lu1 122.2(5) . .
C72 N11 Lu1 121.6(5) . .
C72 N12 C41 121.2(7) . .
C75A C75 C74A 156(5) . .
C75A C75 O1 23.9(18) . .
C74A C75 O1 149(4) . .
C75A C75 C74 135(2) . .
C74A C75 C74 32(3) . .
O1 C75 C74 117.9(13) . .
C75A C75 C75 81(2) . 3_766
C74A C75 C75 98(4) . 3_766
O1 C75 C75 104(2) . 3_766
C74 C75 C75 126.6(17) . 3_766
C75A C75 C75A 106(2) . 3_766
C74A C75 C75A 75(4) . 3_766
O1 C75 C75A 130(2) . 3_766
C74 C75 C75A 105.9(17) . 3_766
C75 C75 C75A 25.5(8) 3_766 3_766
C75A C75 O1A 44.8(17) . .
C74A C75 O1A 126(3) . .
O1 C75 O1A 23.4(10) . .
C74 C75 O1A 94.6(10) . .
C75 C75 O1A 124.0(19) 3_766 .
C75A C75 O1A 148.7(19) 3_766 .
C75A C75 C74A 57.8(18) . 3_766
C74A C75 C74A 124(3) . 3_766
O1 C75 C74A 80.7(19) . 3_766
C74 C75 C74A 150.2(17) . 3_766
C75 C75 C74A 25.2(10) 3_766 3_766
C75A C75 C74A 49.5(10) 3_766 3_766
O1A C75 C74A 102.6(16) . 3_766
C74A C74 C75 27.8(18) . .
O1A O1 C75A 127(3) . .
O1A O1 C75 110(2) . .
C75A O1 C75 21.5(18) . .
C75 C75A O1 135(4) . .
C75 C75A O1A 114(3) . .
O1 C75A O1A 26.0(18) . .
C75 C75A C74A 13(3) . .
O1 C75A C74A 135(3) . .
O1A C75A C74A 111(2) . .
C75 C75A C74A 100(2) . 3_766
O1 C75A C74A 123(4) . 3_766
O1A C75A C74A 146(3) . 3_766
C74A C75A C74A 103(3) . 3_766
C75 C75A C75 74(2) . 3_766
O1 C75A C75 151(4) . 3_766
O1A C75A C75 165.1(19) . 3_766
C74A C75A C75 74(2) . 3_766
C74A C75A C75 28.9(9) 3_766 3_766
C75 C75A C75A 53.5(18) . 3_766
O1 C75A C75A 171(4) . 3_766
O1A C75A C75A 163(3) . 3_766
C74A C75A C75A 54(2) . 3_766
C74A C75A C75A 48.2(9) 3_766 3_766
C75 C75A C75A 20.5(6) 3_766 3_766
C75 C74A C74 120(5) . .
C75 C74A C75A 11(2) . .
C74 C74A C75A 116(3) . .
C75 C74A C75A 76(4) . 3_766
C74 C74A C75A 159(4) . 3_766
C75A C74A C75A 77(3) . 3_766
C75 C74A C75 56(3) . 3_766
C74 C74A C75 158(4) . 3_766
C75A C74A C75 56.3(18) . 3_766
C75A C74A C75 21.8(11) 3_766 3_766
O1 O1A C75A 26.9(16) . .
O1 O1A C75 46.1(15) . .
C75A O1A C75 21.2(10) . .
Cl3 C73 Cl1 116.1(9) . .
Cl3 C73 Cl2 113.7(9) . .
Cl1 C73 Cl2 118.1(9) . .
Cl3 C73 H73 101.7 . .
Cl1 C73 H73 101.7 . .
Cl2 C73 H73 101.7 . .

loop_
_geom_bond_atom_site_label_1
_geom_bond_atom_site_label_2
_geom_bond_distance
_geom_bond_site_symmetry_2
C1 C20 1.378(11) .
C1 C2 1.379(11) .
C1 H1 0.9500 .
C2 N1 1.373(10) .
C2 C3 1.443(12) .
C3 C4 1.336(12) .
C3 H3 0.9500 .
C4 C5 1.453(11) .
C4 H4 0.9500 .
C5 C6 1.382(11) .
C5 N1 1.389(10) .
C6 C7 1.421(11) .
C6 C21 1.499(11) .
C7 N2 1.378(10) .
C7 C8 1.450(11) .
C8 C9 1.359(12) .
C8 H8 0.9500 .
C9 C10 1.433(11) .
C9 H9 0.9500 .
C10 N2 1.364(10) .
C10 C11 1.382(11) .
C11 C12 1.399(11) .
C11 H11 0.9500 .
C12 N3 1.353(10) .
C12 C13 1.439(11) .
C13 C14 1.341(12) .
C13 H13 0.9500 .
C14 C15 1.451(12) .
C14 H14 0.9500 .
C15 N3 1.385(10) .
C15 C16 1.407(12) .
C16 C17 1.399(12) .
C16 C31 1.516(11) .
C17 N4 1.383(10) .
C17 C18 1.451(11) .
C18 C19 1.342(12) .
C18 H18 0.9500 .
C19 C20 1.448(11) .
C19 H19 0.9500 .
C20 N4 1.379(10) .
C21 C22 1.424(11) .
C21 C25 1.435(12) .
C21 Fe1 2.087(7) .
C22 C23 1.433(12) .
C22 Fe1 2.036(8) .
C22 H22 0.9500 .
C23 C24 1.419(12) .
C23 Fe1 2.032(9) .
C23 H23 0.9499 .
C24 C25 1.415(12) .
C24 Fe1 2.023(9) .
C24 H24 0.9501 .
C25 Fe1 2.054(9) .
C25 H25 0.9502 .
C26 C27 1.405(14) .
C26 C30 1.415(14) .
C26 Fe1 2.035(10) .
C26 H26 0.9501 .
C27 C28 1.432(14) .
C27 Fe1 2.035(9) .
C27 H27 0.9499 .
C28 C29 1.382(14) .
C28 Fe1 2.016(9) .
C28 H28 0.9502 .
C29 C30 1.399(16) .
C29 Fe1 2.038(9) .
C29 H29 0.9499 .
C30 Fe1 2.033(10) .
C30 H30 0.9500 .
C31 C35 1.407(13) .
C31 C32 1.431(12) .
C31 Fe2 2.083(8) .
C32 C33 1.420(13) .
C32 Fe2 2.043(8) .
C32 H32 0.9501 .
C33 C34 1.432(15) .
C33 Fe2 2.026(9) .
C33 H33 0.9499 .
C34 C35 1.447(13) .
C34 Fe2 2.036(9) .
C34 H34 0.9500 .
C35 Fe2 2.045(9) .
C35 H35 0.9499 .
C36 C37 1.424(14) .
C36 C40 1.435(14) .
C36 Fe2 2.059(9) .
C36 H36 0.9501 .
C37 C38 1.406(13) .
C37 Fe2 2.046(9) .
C37 H37 0.9500 .
C38 C39 1.443(14) .
C38 Fe2 2.037(9) .
C38 H38 0.9499 .
C39 C40 1.419(13) .
C39 Fe2 2.037(9) .
C39 H39 0.9500 .
C40 Fe2 2.057(9) .
C40 H40 0.9498 .
C41 N12 1.341(11) .
C41 N5 1.364(10) .
C41 C42 1.468(11) .
C42 C47 1.398(13) .
C42 C43 1.399(13) .
C43 C44 1.382(14) .
C43 H43 0.9500 .
C44 C45 1.405(17) .
C44 H44 0.9500 .
C45 C46 1.408(16) .
C45 H45 0.9500 .
C46 C47 1.383(13) .
C46 H46 0.9500 .
C47 C48 1.467(12) .
C48 N6 1.324(11) .
C48 N5 1.374(10) .
C49 N6 1.335(11) .
C49 N7 1.357(10) .
C49 C50 1.475(12) .
C50 C55 1.369(13) .
C50 C51 1.399(13) .
C51 C52 1.387(16) .
C51 H51 0.9500 .
C52 C53 1.368(17) .
C52 H52 0.9500 .
C53 C54 1.382(14) .
C53 H53 0.9500 .
C54 C55 1.397(13) .
C54 H54 0.9500 .
C55 C56 1.463(12) .
C56 N8 1.302(11) .
C56 N7 1.392(11) .
C57 N8 1.336(11) .
C57 N9 1.345(10) .
C57 C58 1.491(12) .
C58 C63 1.372(12) .
C58 C59 1.386(12) .
C59 C60 1.382(13) .
C59 H59 0.9500 .
C60 C61 1.384(13) .
C60 H60 0.9500 .
C61 C62 1.358(12) .
C61 H61 0.9500 .
C62 C63 1.395(12) .
C62 H62 0.9500 .
C63 C64 1.488(12) .
C64 N10 1.316(11) .
C64 N9 1.377(11) .
C65 N10 1.340(10) .
C65 N11 1.362(10) .
C65 C66 1.457(11) .
C66 C67 1.382(12) .
C66 C71 1.386(11) .
C67 C68 1.396(13) .
C67 H67 0.9500 .
C68 C69 1.384(13) .
C68 H68 0.9500 .
C69 C70 1.399(13) .
C69 H69 0.9500 .
C70 C71 1.385(12) .
C70 H70 0.9500 .
C71 C72 1.455(11) .
C72 N12 1.324(10) .
C72 N11 1.368(10) .
Lu1 N3 2.385(6) .
Lu1 N4 2.391(6) .
Lu1 N1 2.393(6) .
Lu1 N2 2.396(6) .
Lu1 N7 2.402(6) .
Lu1 N11 2.424(6) .
Lu1 N9 2.430(6) .
Lu1 N5 2.436(6) .
C75 C75A 0.72(2) .
C75 C74A 0.83(2) .
C75 O1 1.408(10) .
C75 C74 1.529(10) .
C75 C75 1.62(3) 3_766
C75 C75A 1.66(2) 3_766
C75 O1A 1.83(2) .
C75 C74A 1.92(5) 3_766
C74 C74A 0.94(4) .
O1 O1A 0.78(2) .
O1 C75A 0.801(18) .
C75A O1A 1.412(10) .
C75A C74A 1.517(10) .
C75A C74A 1.65(5) 3_766
C75A C75 1.66(2) 3_766
C75A C75A 1.99(4) 3_766
C74A C75A 1.65(5) 3_766
C74A C75 1.92(5) 3_766
Cl1 C73 1.694(9) .
C73 Cl3 1.685(10) .
C73 Cl2 1.704(9) .
C73 H73 1.0000 .
